data_7060371
loop_
_publ_author_name
'Ganie, Arshid A.'
'Ismail, Thufail M.'
'Sajith, P. K.'
'Dar, Aijaz A.'

_publ_section_title
;
 Validation of the supramolecular synthon preference through DFT and
 physicochemical property investigations of pyridyl salts of
 organo-sulfonates
;
_journal_issue 10
_journal_name_full 'New Journal of Chemistry'
_journal_page_first 4780
_journal_page_last 4790
_journal_paper_doi 10.1039/D0NJ05485B
_journal_volume 45
_journal_year 2021
_chemical_formula_moiety 'C18 H15 Cl0 N O6 S'
_chemical_formula_sum 'C18 H15 Cl0 N O6 S'
_chemical_formula_weight 373.37
_space_group_IT_number 14
_space_group_name_Hall '-P 2yn'
_space_group_name_H-M_alt 'P 1 21/n 1'
_symmetry_cell_setting monoclinic
_symmetry_space_group_name_H-M 'P 1 21/n 1'
_atom_sites_solution_hydrogens geom
_atom_sites_solution_primary direct
_atom_sites_solution_secondary difmap
_audit_creation_method SHELXL-97
_audit_update_record
;
2020-09-18 deposited with the CCDC.	2021-02-01 downloaded from the CCDC.
;
_cell_angle_alpha 90.00
_cell_angle_beta 98.129(4)
_cell_angle_gamma 90.00
_cell_formula_units_Z 4
_cell_length_a 11.2663(5)
_cell_length_b 12.7935(5)
_cell_length_c 11.3030(5)
_cell_measurement_reflns_used 2828
_cell_measurement_temperature 293(2)
_cell_measurement_theta_max 25.0000
_cell_measurement_theta_min 1.8070
_cell_volume 1612.79(12)
_computing_structure_refinement 'SHELXL-97 (Sheldrick, 1997)'
_diffrn_ambient_temperature 293(2)
_diffrn_measured_fraction_theta_full 0.992
_diffrn_measured_fraction_theta_max 0.992
_diffrn_measurement_device_type 'Rigaku Saturn724+'
_diffrn_radiation_monochromator graphite
_diffrn_radiation_source 'fine-focus sealed tube'
_diffrn_radiation_type MoK\a
_diffrn_radiation_wavelength 0.71073
_diffrn_reflns_av_R_equivalents 0.0666
_diffrn_reflns_av_sigmaI/netI 0.0854
_diffrn_reflns_limit_h_max 12
_diffrn_reflns_limit_h_min -13
_diffrn_reflns_limit_k_max 7
_diffrn_reflns_limit_k_min -15
_diffrn_reflns_limit_l_max 13
_diffrn_reflns_limit_l_min -8
_diffrn_reflns_number 4716
_diffrn_reflns_theta_full 25.00
_diffrn_reflns_theta_max 25.00
_diffrn_reflns_theta_min 2.39
_exptl_absorpt_coefficient_mu 0.239
_exptl_absorpt_correction_T_max 0.9925
_exptl_absorpt_correction_T_min 0.9755
_exptl_absorpt_correction_type multi-scan
_exptl_absorpt_process_details 'NUMABS (Rigaku, 1999)'
_exptl_crystal_colour white
_exptl_crystal_density_diffrn 1.538
_exptl_crystal_density_method 'not measured'
_exptl_crystal_description block
_exptl_crystal_F_000 776
_exptl_crystal_size_max 0.16
_exptl_crystal_size_mid 0.14
_exptl_crystal_size_min 0.11
_refine_diff_density_max 0.374
_refine_diff_density_min -0.483
_refine_diff_density_rms 0.102
_refine_ls_extinction_method none
_refine_ls_goodness_of_fit_ref 1.065
_refine_ls_hydrogen_treatment mixed
_refine_ls_matrix_type full
_refine_ls_number_parameters 237
_refine_ls_number_reflns 2828
_refine_ls_number_restraints 0
_refine_ls_restrained_S_all 1.065
_refine_ls_R_factor_all 0.0734
_refine_ls_R_factor_gt 0.0614
_refine_ls_shift/su_max 0.000
_refine_ls_shift/su_mean 0.000
_refine_ls_structure_factor_coef Fsqd
_refine_ls_weighting_details 'calc w=1/[\s^2^(Fo^2^)+(0.0890P)^2^+0.3035P] where P=(Fo^2^+2Fc^2^)/3'
_refine_ls_weighting_scheme calc
_refine_ls_wR_factor_gt 0.1560
_refine_ls_wR_factor_ref 0.1765
_reflns_number_gt 2248
_reflns_number_total 2828
_reflns_threshold_expression >2sigma(I)
_cod_data_source_file d0nj05485b2.cif
_cod_data_source_block aag558_mo
_cod_depositor_comments 'Adding full bibliography for 7060371--7060373.cif.'
_cod_original_sg_symbol_H-M P21/n
_cod_database_code 7060371

loop_
_symmetry_equiv_pos_as_xyz
'x, y, z'
'-x+1/2, y+1/2, -z+1/2'
'-x, -y, -z'
'x-1/2, -y-1/2, z-1/2'

loop_
_atom_site_label
_atom_site_type_symbol
_atom_site_fract_x
_atom_site_fract_y
_atom_site_fract_z
_atom_site_U_iso_or_equiv
_atom_site_adp_type
_atom_site_occupancy
_atom_site_symmetry_multiplicity
_atom_site_calc_flag
_atom_site_refinement_flags
_atom_site_disorder_assembly
_atom_site_disorder_group
S1 S 0.25606(6) 0.72796(6) 0.45254(6) 0.0180(3) Uani 1 1 d . . .
O1 O 0.27426(18) 0.77355(16) 0.57089(18) 0.0218(5) Uani 1 1 d . . .
O3 O 0.24936(19) 0.80728(16) 0.35754(18) 0.0246(5) Uani 1 1 d . . .
O5 O -0.25079(18) 0.58664(17) 0.5894(2) 0.0267(5) Uani 1 1 d . . .
O2 O 0.34024(18) 0.64516(17) 0.43381(19) 0.0260(5) Uani 1 1 d . . .
O6 O -0.11043(19) 0.68631(18) 0.69571(19) 0.0270(6) Uani 1 1 d . . .
H6A H -0.1598 0.6868 0.7425 0.041 Uiso 1 1 calc R . .
O4 O -0.22234(19) 0.53022(18) 0.3752(2) 0.0285(6) Uani 1 1 d . . .
H4A H -0.2582 0.5374 0.4330 0.043 Uiso 1 1 calc R . .
N1 N 0.4375(2) 0.4977(2) 0.2879(2) 0.0246(6) Uani 1 1 d . . .
H1N H 0.3817 0.5169 0.3279 0.029 Uiso 1 1 calc R . .
C11 C -0.1528(3) 0.6317(2) 0.6001(3) 0.0209(7) Uani 1 1 d . . .
C3 C -0.0746(2) 0.6287(2) 0.5064(2) 0.0174(6) Uani 1 1 d . . .
C4 C -0.1149(3) 0.5777(2) 0.3973(3) 0.0193(7) Uani 1 1 d . . .
C1 C 0.1108(2) 0.6702(2) 0.4340(2) 0.0157(6) Uani 1 1 d . . .
C15 C 0.6185(3) 0.4372(2) 0.1630(3) 0.0189(7) Uani 1 1 d . . .
C2 C 0.0402(3) 0.6744(2) 0.5227(3) 0.0177(6) Uani 1 1 d . . .
H2 H 0.0682 0.7076 0.5944 0.021 Uiso 1 1 calc R . .
C6 C 0.0698(3) 0.6213(2) 0.3257(3) 0.0218(7) Uani 1 1 d . . .
H6 H 0.1181 0.6193 0.2655 0.026 Uiso 1 1 calc R . .
C21 C 0.7208(3) 0.4067(2) 0.1012(3) 0.0179(7) Uani 1 1 d . . .
C20 C 0.5719(3) 0.5392(2) 0.1550(3) 0.0235(7) Uani 1 1 d . . .
H20 H 0.6026 0.5880 0.1063 0.028 Uiso 1 1 calc R . .
C22 C 0.7572(3) 0.4701(2) 0.0120(3) 0.0224(7) Uani 1 1 d . . .
H22 H 0.7137 0.5300 -0.0122 0.027 Uiso 1 1 calc R . .
C16 C 0.5667(3) 0.3679(2) 0.2350(3) 0.0242(7) Uani 1 1 d . . .
H16 H 0.5932 0.2990 0.2408 0.029 Uiso 1 1 calc R . .
C23 C 0.8565(3) 0.4449(2) -0.0405(3) 0.0241(7) Uani 1 1 d . . .
H23 H 0.8802 0.4885 -0.0987 0.029 Uiso 1 1 calc R . .
C26 C 0.7880(3) 0.3161(2) 0.1342(3) 0.0233(7) Uani 1 1 d . . .
H26 H 0.7661 0.2730 0.1937 0.028 Uiso 1 1 calc R . .
C19 C 0.4825(3) 0.5671(2) 0.2175(3) 0.0251(7) Uani 1 1 d . . .
H19 H 0.4524 0.6349 0.2114 0.030 Uiso 1 1 calc R . .
C5 C -0.0429(3) 0.5756(2) 0.3073(3) 0.0225(7) Uani 1 1 d . . .
H5 H -0.0702 0.5436 0.2347 0.027 Uiso 1 1 calc R . .
C17 C 0.4773(3) 0.3989(2) 0.2974(3) 0.0268(7) Uani 1 1 d . . .
H17 H 0.4443 0.3518 0.3462 0.032 Uiso 1 1 calc R . .
C24 C 0.9216(3) 0.3551(3) -0.0072(3) 0.0277(8) Uani 1 1 d . . .
H24 H 0.9887 0.3383 -0.0428 0.033 Uiso 1 1 calc R . .
C25 C 0.8858(3) 0.2905(3) 0.0794(3) 0.0276(8) Uani 1 1 d . . .
H25 H 0.9281 0.2293 0.1009 0.033 Uiso 1 1 calc R . .

loop_
_atom_site_aniso_label
_atom_site_aniso_U_11
_atom_site_aniso_U_22
_atom_site_aniso_U_33
_atom_site_aniso_U_23
_atom_site_aniso_U_13
_atom_site_aniso_U_12
S1 0.0166(4) 0.0173(5) 0.0218(5) -0.0016(3) 0.0086(3) -0.0011(3)
O1 0.0222(11) 0.0231(12) 0.0209(11) -0.0032(9) 0.0054(9) -0.0033(9)
O3 0.0268(12) 0.0244(12) 0.0258(12) 0.0041(9) 0.0141(9) -0.0047(10)
O5 0.0211(12) 0.0277(12) 0.0344(13) -0.0044(10) 0.0149(9) -0.0062(10)
O2 0.0195(11) 0.0228(12) 0.0375(13) -0.0070(10) 0.0107(9) 0.0013(9)
O6 0.0267(12) 0.0326(13) 0.0251(12) -0.0100(10) 0.0149(9) -0.0090(10)
O4 0.0192(12) 0.0349(13) 0.0310(13) -0.0083(11) 0.0020(9) -0.0094(10)
N1 0.0197(14) 0.0297(15) 0.0256(15) -0.0019(12) 0.0079(11) 0.0029(12)
C11 0.0224(16) 0.0165(15) 0.0245(16) -0.0015(13) 0.0055(12) -0.0008(13)
C3 0.0162(15) 0.0133(14) 0.0229(16) -0.0010(12) 0.0039(11) 0.0003(12)
C4 0.0157(14) 0.0174(15) 0.0249(16) 0.0009(12) 0.0030(12) 0.0005(12)
C1 0.0165(15) 0.0136(14) 0.0172(15) 0.0004(11) 0.0025(11) -0.0022(12)
C15 0.0167(15) 0.0191(15) 0.0195(15) -0.0044(12) -0.0021(11) -0.0016(13)
C2 0.0218(15) 0.0138(14) 0.0177(15) -0.0020(12) 0.0035(12) -0.0013(12)
C6 0.0271(17) 0.0210(16) 0.0189(15) -0.0006(12) 0.0092(12) -0.0006(13)
C21 0.0161(15) 0.0138(14) 0.0241(16) -0.0045(12) 0.0039(12) -0.0021(12)
C20 0.0248(17) 0.0175(15) 0.0305(17) 0.0056(13) 0.0116(13) 0.0003(13)
C22 0.0239(17) 0.0169(15) 0.0263(17) -0.0038(13) 0.0037(13) 0.0002(13)
C16 0.0239(16) 0.0203(16) 0.0297(17) 0.0009(13) 0.0078(13) 0.0021(14)
C23 0.0259(16) 0.0252(17) 0.0233(16) -0.0042(14) 0.0105(13) -0.0058(14)
C26 0.0223(16) 0.0250(17) 0.0231(16) 0.0002(13) 0.0052(12) 0.0005(14)
C19 0.0254(17) 0.0179(15) 0.0324(18) -0.0005(14) 0.0057(14) 0.0035(14)
C5 0.0261(16) 0.0237(16) 0.0176(15) -0.0038(13) 0.0025(12) -0.0005(14)
C17 0.0231(17) 0.0226(16) 0.0359(19) 0.0068(15) 0.0084(14) 0.0014(14)
C24 0.0224(17) 0.0332(18) 0.0294(18) -0.0099(15) 0.0098(13) 0.0005(15)
C25 0.0231(17) 0.0258(17) 0.0340(19) -0.0002(14) 0.0044(14) 0.0086(14)

loop_
_atom_type_symbol
_atom_type_description
_atom_type_scat_dispersion_real
_atom_type_scat_dispersion_imag
_atom_type_scat_source
C C 0.0033 0.0016 'International Tables Vol C Tables 4.2.6.8 and 6.1.1.4'
H H 0.0000 0.0000 'International Tables Vol C Tables 4.2.6.8 and 6.1.1.4'
Cl Cl 0.1484 0.1585 'International Tables Vol C Tables 4.2.6.8 and 6.1.1.4'
O O 0.0106 0.0060 'International Tables Vol C Tables 4.2.6.8 and 6.1.1.4'
S S 0.1246 0.1234 'International Tables Vol C Tables 4.2.6.8 and 6.1.1.4'
N N 0.0061 0.0033 'International Tables Vol C Tables 4.2.6.8 and 6.1.1.4'

loop_
_geom_angle_atom_site_label_1
_geom_angle_atom_site_label_2
_geom_angle_atom_site_label_3
_geom_angle
_geom_angle_site_symmetry_1
_geom_angle_site_symmetry_3
_geom_angle_publ_flag
O1 S1 O2 114.66(12) . . ?
O1 S1 O3 112.49(12) . . ?
O2 S1 O3 111.26(13) . . ?
O1 S1 C1 106.48(13) . . ?
O2 S1 C1 106.71(12) . . ?
O3 S1 C1 104.41(13) . . ?
C11 O6 H6A 109.5 . . ?
C4 O4 H4A 109.5 . . ?
C19 N1 C17 121.5(3) . . ?
C19 N1 H1N 119.2 . . ?
C17 N1 H1N 119.2 . . ?
O5 C11 O6 122.8(3) . . ?
O5 C11 C3 122.4(3) . . ?
O6 C11 C3 114.8(3) . . ?
C2 C3 C4 118.8(3) . . ?
C2 C3 C11 121.9(3) . . ?
C4 C3 C11 119.3(3) . . ?
O4 C4 C5 117.3(3) . . ?
O4 C4 C3 122.7(3) . . ?
C5 C4 C3 119.9(3) . . ?
C2 C1 C6 120.4(3) . . ?
C2 C1 S1 121.2(2) . . ?
C6 C1 S1 118.3(2) . . ?
C16 C15 C20 116.6(3) . . ?
C16 C15 C21 121.9(3) . . ?
C20 C15 C21 121.5(3) . . ?
C1 C2 C3 120.5(3) . . ?
C1 C2 H2 119.7 . . ?
C3 C2 H2 119.7 . . ?
C5 C6 C1 120.2(3) . . ?
C5 C6 H6 119.9 . . ?
C1 C6 H6 119.9 . . ?
C22 C21 C26 117.8(3) . . ?
C22 C21 C15 120.9(3) . . ?
C26 C21 C15 121.1(3) . . ?
C19 C20 C15 120.6(3) . . ?
C19 C20 H20 119.7 . . ?
C15 C20 H20 119.7 . . ?
C23 C22 C21 120.9(3) . . ?
C23 C22 H22 119.5 . . ?
C21 C22 H22 119.5 . . ?
C17 C16 C15 121.2(3) . . ?
C17 C16 H16 119.4 . . ?
C15 C16 H16 119.4 . . ?
C22 C23 C24 120.5(3) . . ?
C22 C23 H23 119.7 . . ?
C24 C23 H23 119.7 . . ?
C25 C26 C21 120.8(3) . . ?
C25 C26 H26 119.6 . . ?
C21 C26 H26 119.6 . . ?
N1 C19 C20 120.4(3) . . ?
N1 C19 H19 119.8 . . ?
C20 C19 H19 119.8 . . ?
C6 C5 C4 120.0(3) . . ?
C6 C5 H5 120.0 . . ?
C4 C5 H5 120.0 . . ?
N1 C17 C16 119.7(3) . . ?
N1 C17 H17 120.2 . . ?
C16 C17 H17 120.2 . . ?
C25 C24 C23 119.4(3) . . ?
C25 C24 H24 120.3 . . ?
C23 C24 H24 120.3 . . ?
C26 C25 C24 120.5(3) . . ?
C26 C25 H25 119.8 . . ?
C24 C25 H25 119.8 . . ?

loop_
_geom_bond_atom_site_label_1
_geom_bond_atom_site_label_2
_geom_bond_distance
_geom_bond_site_symmetry_2
_geom_bond_publ_flag
S1 O1 1.447(2) . ?
S1 O2 1.457(2) . ?
S1 O3 1.472(2) . ?
S1 C1 1.780(3) . ?
O5 C11 1.236(4) . ?
O6 C11 1.319(3) . ?
O6 H6A 0.8200 . ?
O4 C4 1.346(3) . ?
O4 H4A 0.8200 . ?
N1 C19 1.339(4) . ?
N1 C17 1.340(4) . ?
N1 H1N 0.8600 . ?
C11 C3 1.470(4) . ?
C3 C2 1.407(4) . ?
C3 C4 1.412(4) . ?
C4 C5 1.388(4) . ?
C1 C2 1.366(4) . ?
C1 C6 1.395(4) . ?
C15 C16 1.386(4) . ?
C15 C20 1.404(4) . ?
C15 C21 1.483(4) . ?
C2 H2 0.9300 . ?
C6 C5 1.385(4) . ?
C6 H6 0.9300 . ?
C21 C22 1.400(4) . ?
C21 C26 1.405(4) . ?
C20 C19 1.358(4) . ?
C20 H20 0.9300 . ?
C22 C23 1.376(4) . ?
C22 H22 0.9300 . ?
C16 C17 1.368(5) . ?
C16 H16 0.9300 . ?
C23 C24 1.386(5) . ?
C23 H23 0.9300 . ?
C26 C25 1.377(4) . ?
C26 H26 0.9300 . ?
C19 H19 0.9300 . ?
C5 H5 0.9300 . ?
C17 H17 0.9300 . ?
C24 C25 1.384(5) . ?
C24 H24 0.9300 . ?
C25 H25 0.9300 . ?

loop_
_geom_torsion_atom_site_label_1
_geom_torsion_atom_site_label_2
_geom_torsion_atom_site_label_3
_geom_torsion_atom_site_label_4
_geom_torsion
_geom_torsion_site_symmetry_1
_geom_torsion_site_symmetry_2
_geom_torsion_site_symmetry_3
_geom_torsion_site_symmetry_4
_geom_torsion_publ_flag
O5 C11 C3 C2 -175.7(3) . . . . ?
O6 C11 C3 C2 4.6(4) . . . . ?
O5 C11 C3 C4 3.6(4) . . . . ?
O6 C11 C3 C4 -176.1(2) . . . . ?
C2 C3 C4 O4 178.6(3) . . . . ?
C11 C3 C4 O4 -0.7(4) . . . . ?
C2 C3 C4 C5 -1.6(4) . . . . ?
C11 C3 C4 C5 179.1(3) . . . . ?
O1 S1 C1 C2 0.0(3) . . . . ?
O2 S1 C1 C2 122.9(2) . . . . ?
O3 S1 C1 C2 -119.2(2) . . . . ?
O1 S1 C1 C6 179.2(2) . . . . ?
O2 S1 C1 C6 -57.9(3) . . . . ?
O3 S1 C1 C6 60.0(2) . . . . ?
C6 C1 C2 C3 0.5(4) . . . . ?
S1 C1 C2 C3 179.7(2) . . . . ?
C4 C3 C2 C1 0.6(4) . . . . ?
C11 C3 C2 C1 179.9(3) . . . . ?
C2 C1 C6 C5 -0.5(4) . . . . ?
S1 C1 C6 C5 -179.8(2) . . . . ?
C16 C15 C21 C22 167.8(3) . . . . ?
C20 C15 C21 C22 -14.5(4) . . . . ?
C16 C15 C21 C26 -15.4(4) . . . . ?
C20 C15 C21 C26 162.3(3) . . . . ?
C16 C15 C20 C19 1.5(4) . . . . ?
C21 C15 C20 C19 -176.4(3) . . . . ?
C26 C21 C22 C23 -0.8(4) . . . . ?
C15 C21 C22 C23 176.1(3) . . . . ?
C20 C15 C16 C17 -2.0(5) . . . . ?
C21 C15 C16 C17 175.9(3) . . . . ?
C21 C22 C23 C24 1.1(4) . . . . ?
C22 C21 C26 C25 -0.6(4) . . . . ?
C15 C21 C26 C25 -177.5(3) . . . . ?
C17 N1 C19 C20 -1.1(5) . . . . ?
C15 C20 C19 N1 0.0(5) . . . . ?
C1 C6 C5 C4 -0.5(4) . . . . ?
O4 C4 C5 C6 -178.6(3) . . . . ?
C3 C4 C5 C6 1.6(5) . . . . ?
C19 N1 C17 C16 0.6(5) . . . . ?
C15 C16 C17 N1 1.0(5) . . . . ?
C22 C23 C24 C25 0.0(5) . . . . ?
C21 C26 C25 C24 1.6(5) . . . . ?
C23 C24 C25 C26 -1.4(5) . . . . ?
